data_4104130
loop_
_publ_author_name
'Hayato Ishikawa'
'David A. Colby'
'Shigeki Seto'
'Porino Va'
'Annie Tam'
'Hiroyuki Kakei'
'Thomas J. Rayl'
'Inkyu Hwang'
'Dale L. Boger'

_publ_section_title
;
 Total Synthesis of Vinblastine, Vincristine, Related Natural Products,
 and Key Structural Analogues
;
_journal_name_full 'Journal of the American Chemical Society'
_journal_page_first 4904
_journal_page_last 4916
_journal_paper_doi 10.1021/ja809842b
_journal_volume 131
_journal_year 2009
_chemical_formula_sum 'C50 H65 N7 O10'
_chemical_formula_weight 924.09
_chemical_name_systematic
; 
 ? 
;
_space_group_IT_number 19
_symmetry_cell_setting orthorhombic
_symmetry_space_group_name_Hall 'P 2ac 2ab'
_symmetry_space_group_name_H-M 'P 21 21 21'
_atom_sites_solution_hydrogens geom
_atom_sites_solution_primary direct
_atom_sites_solution_secondary difmap
_audit_creation_method SHELXL-97
_cell_angle_alpha 90.00
_cell_angle_beta 90.00
_cell_angle_gamma 90.00
_cell_formula_units_Z 4
_cell_length_a 9.4272(19)
_cell_length_b 20.353(4)
_cell_length_c 27.946(6)
_cell_measurement_reflns_used 1907
_cell_measurement_temperature 153(2)
_cell_measurement_theta_max 8.73
_cell_measurement_theta_min 5.80
_cell_volume 5362.0(19)
_computing_cell_refinement 'Bruker SAINT+'
_computing_data_collection 'Bruker SMART'
_computing_data_reduction 'Bruker SAINT+'
_computing_molecular_graphics 'Bruker SHELXTL'
_computing_publication_material 'Bruker SHELXTL'
_computing_structure_refinement 'SHELXL-97 (Sheldrick, 1997)'
_computing_structure_solution 'SHELXS-97 (Sheldrick, 1997)'
_diffrn_ambient_temperature 153(2)
_diffrn_measured_fraction_theta_full 0.992
_diffrn_measured_fraction_theta_max 0.992
_diffrn_measurement_device_type 'CCD area detector'
_diffrn_measurement_method 'phi and omega scans'
_diffrn_radiation_monochromator graphite
_diffrn_radiation_source 'fine-focus sealed tube'
_diffrn_radiation_type MoK\a
_diffrn_radiation_wavelength 0.71073
_diffrn_reflns_av_R_equivalents 0.1100
_diffrn_reflns_av_sigmaI/netI 0.1495
_diffrn_reflns_limit_h_max 10
_diffrn_reflns_limit_h_min -10
_diffrn_reflns_limit_k_max 21
_diffrn_reflns_limit_k_min -21
_diffrn_reflns_limit_l_max 11
_diffrn_reflns_limit_l_min -30
_diffrn_reflns_number 18684
_diffrn_reflns_theta_full 22.50
_diffrn_reflns_theta_max 22.50
_diffrn_reflns_theta_min 1.46
_diffrn_standards_decay_% 1
_exptl_absorpt_coefficient_mu 0.080
_exptl_absorpt_correction_T_max 0.9896
_exptl_absorpt_correction_T_min 0.9802
_exptl_absorpt_correction_type multi-scan
_exptl_absorpt_process_details 'SADABS (Shelrick, 1999)'
_exptl_crystal_colour Colorless
_exptl_crystal_density_diffrn 1.145
_exptl_crystal_density_meas 0
_exptl_crystal_density_method 'not measured'
_exptl_crystal_description Parallalepiped
_exptl_crystal_F_000 1976
_exptl_crystal_size_max 0.25
_exptl_crystal_size_mid 0.16
_exptl_crystal_size_min 0.13
_refine_diff_density_max 0.663
_refine_diff_density_min -0.404
_refine_diff_density_rms 0.090
_refine_ls_abs_structure_details 'Flack H D (1983), Acta Cryst. A39, 876-881'
_refine_ls_abs_structure_Flack -4(3)
_refine_ls_extinction_coef 0.0165(13)
_refine_ls_extinction_expression Fc^*^=kFc[1+0.001xFc^2^\l^3^/sin(2\q)]^-1/4^
_refine_ls_extinction_method SHELXL
_refine_ls_goodness_of_fit_ref 1.075
_refine_ls_hydrogen_treatment constr
_refine_ls_matrix_type full
_refine_ls_number_parameters 642
_refine_ls_number_reflns 6948
_refine_ls_number_restraints 5
_refine_ls_restrained_S_all 1.078
_refine_ls_R_factor_all 0.1648
_refine_ls_R_factor_gt 0.0997
_refine_ls_shift/su_max 0.047
_refine_ls_shift/su_mean 0.013
_refine_ls_structure_factor_coef Fsqd
_refine_ls_weighting_details 'calc w=1/[\s^2^(Fo^2^)+(0.1500P)^2^+0.0000P] where P=(Fo^2^+2Fc^2^)/3'
_refine_ls_weighting_scheme calc
_refine_ls_wR_factor_gt 0.2400
_refine_ls_wR_factor_ref 0.2796
_reflns_number_gt 4069
_reflns_number_total 6948
_reflns_threshold_expression >2sigma(I)
_cod_data_source_file ja809842b_si_003.cif
_cod_data_source_block tamb
_cod_original_cell_volume 5362.1(19)
_cod_database_code 4104130

loop_
_symmetry_equiv_pos_as_xyz
'x, y, z'
'-x+1/2, -y, z+1/2'
'-x, y+1/2, -z+1/2'
'x+1/2, -y+1/2, -z'

loop_
_atom_site_label
_atom_site_type_symbol
_atom_site_fract_x
_atom_site_fract_y
_atom_site_fract_z
_atom_site_U_iso_or_equiv
_atom_site_adp_type
_atom_site_occupancy
_atom_site_symmetry_multiplicity
_atom_site_calc_flag
_atom_site_refinement_flags
O1 O 0.0990(5) 0.3565(2) 0.14611(15) 0.0515(13) Uani 1 1 d .
O2 O 0.6643(5) 0.0478(2) 0.10921(15) 0.0520(14) Uani 1 1 d .
H2 H 0.6716 0.0504 0.1391 0.062 Uiso 1 1 calc R
O3 O 0.5260(5) 0.1193(3) 0.00956(17) 0.0644(15) Uani 1 1 d .
O4 O 0.4988(6) 0.0174(2) 0.04006(18) 0.0672(16) Uani 1 1 d .
O5 O 0.7765(5) 0.1600(3) 0.05593(16) 0.0621(15) Uani 1 1 d .
O6 O 0.7108(6) 0.2567(3) 0.0211(2) 0.094(2) Uani 1 1 d .
O7 O 0.1076(6) 0.4649(2) 0.21952(17) 0.0584(14) Uani 1 1 d .
O8 O 0.3050(5) 0.4470(2) 0.17596(18) 0.0627(15) Uani 1 1 d .
N1 N 0.3454(5) 0.1547(3) 0.09969(19) 0.0433(15) Uani 1 1 d .
N2 N 0.6890(6) 0.0946(3) 0.1969(2) 0.0480(16) Uani 1 1 d .
N3 N -0.0404(8) 0.1785(3) 0.3595(3) 0.094(3) Uani 1 1 d .
N4 N -0.0281(12) 0.1694(5) 0.4028(4) 0.138(4) Uani 1 1 d .
N5 N -0.011(2) 0.1561(6) 0.4442(6) 0.233(8) Uani 1 1 d .
N6 N 0.1747(6) 0.2801(3) 0.3655(2) 0.0596(18) Uani 1 1 d .
N7 N 0.5018(6) 0.3901(3) 0.24290(19) 0.0462(16) Uani 1 1 d .
H7 H 0.5199 0.3847 0.2123 0.055 Uiso 1 1 calc R
C1 C 0.3746(7) 0.2600(3) 0.2021(2) 0.0424(18) Uani 1 1 d .
H1 H 0.4314 0.2606 0.2302 0.051 Uiso 1 1 calc R
C2 C 0.2793(7) 0.3116(3) 0.1944(2) 0.0470(19) Uani 1 1 d .
C3 C 0.1994(7) 0.3076(3) 0.1520(2) 0.0422(18) Uani 1 1 d .
C4 C 0.2146(7) 0.2578(3) 0.1180(2) 0.0436(19) Uani 1 1 d .
H4 H 0.1607 0.2576 0.0893 0.052 Uiso 1 1 calc R
C5 C 0.3127(6) 0.2083(3) 0.1282(2) 0.0404(18) Uani 1 1 d .
C6 C 0.3899(7) 0.2080(3) 0.1702(2) 0.0414(18) Uani 1 1 d .
C7 C 0.4797(7) 0.1468(3) 0.1729(2) 0.0410(18) Uani 1 1 d .
C8 C 0.4481(7) 0.1135(3) 0.1235(2) 0.0437(19) Uani 1 1 d .
H8 H 0.4025 0.0700 0.1298 0.052 Uiso 1 1 calc R
C9 C 0.5822(8) 0.1013(3) 0.0921(2) 0.046(2) Uani 1 1 d .
C10 C 0.6605(7) 0.1657(3) 0.0912(2) 0.045(2) Uani 1 1 d .
H10 H 0.5937 0.2007 0.0801 0.054 Uiso 1 1 calc R
C11 C 0.7239(7) 0.1872(3) 0.1394(3) 0.048(2) Uani 1 1 d .
C12 C 0.6413(7) 0.1595(3) 0.1809(3) 0.048(2) Uani 1 1 d .
H12 H 0.6513 0.1906 0.2084 0.058 Uiso 1 1 calc R
C13 C 0.4424(8) 0.1023(4) 0.2160(2) 0.052(2) Uani 1 1 d .
H13A H 0.3770 0.0668 0.2061 0.063 Uiso 1 1 calc R
H13B H 0.3965 0.1282 0.2416 0.063 Uiso 1 1 calc R
C14 C 0.5862(8) 0.0727(3) 0.2341(3) 0.056(2) Uani 1 1 d .
H14A H 0.6117 0.0904 0.2660 0.067 Uiso 1 1 calc R
H14B H 0.5816 0.0242 0.2358 0.067 Uiso 1 1 calc R
C15 C 0.8375(8) 0.0941(4) 0.2150(3) 0.062(2) Uani 1 1 d .
H15A H 0.8702 0.0482 0.2194 0.074 Uiso 1 1 calc R
H15B H 0.8426 0.1168 0.2463 0.074 Uiso 1 1 calc R
C16 C 0.9294(8) 0.1281(4) 0.1796(3) 0.063(2) Uani 1 1 d .
H16 H 1.0289 0.1213 0.1812 0.075 Uiso 1 1 calc R
C17 C 0.8799(8) 0.1672(4) 0.1461(3) 0.066(2) Uani 1 1 d .
H17 H 0.9466 0.1846 0.1240 0.079 Uiso 1 1 calc R
C18 C 0.2460(7) 0.3633(3) 0.2323(2) 0.0432(19) Uani 1 1 d .
C19 C 0.1107(7) 0.3413(3) 0.2605(2) 0.0440(19) Uani 1 1 d .
H19A H 0.1011 0.3706 0.2886 0.053 Uiso 1 1 calc R
H19B H 0.0276 0.3495 0.2396 0.053 Uiso 1 1 calc R
C20 C 0.1001(8) 0.2713(4) 0.2783(3) 0.054(2) Uani 1 1 d .
H20 H 0.1216 0.2424 0.2502 0.065 Uiso 1 1 calc R
C21 C -0.0544(8) 0.2555(4) 0.2935(3) 0.068(3) Uani 1 1 d .
H21A H -0.0832 0.2133 0.2787 0.081 Uiso 1 1 calc R
H21B H -0.1180 0.2902 0.2810 0.081 Uiso 1 1 calc R
C22 C -0.0748(7) 0.2505(3) 0.3488(3) 0.052(2) Uani 1 1 d .
C23 C 0.0279(8) 0.2969(4) 0.3740(3) 0.054(2) Uani 1 1 d .
H23A H 0.0092 0.2958 0.4088 0.065 Uiso 1 1 calc R
H23B H 0.0106 0.3423 0.3627 0.065 Uiso 1 1 calc R
C24 C 0.2030(9) 0.2525(4) 0.3169(3) 0.066(2) Uani 1 1 d .
H24A H 0.2042 0.2040 0.3195 0.080 Uiso 1 1 calc R
H24B H 0.2990 0.2666 0.3069 0.080 Uiso 1 1 calc R
C25 C 0.2723(9) 0.3313(4) 0.3825(3) 0.061(2) Uani 1 1 d .
H25A H 0.3686 0.3119 0.3841 0.073 Uiso 1 1 calc R
H25B H 0.2447 0.3429 0.4156 0.073 Uiso 1 1 calc R
C26 C 0.2819(8) 0.3943(3) 0.3540(2) 0.051(2) Uani 1 1 d .
H26A H 0.1863 0.4048 0.3414 0.061 Uiso 1 1 calc R
H26B H 0.3095 0.4303 0.3760 0.061 Uiso 1 1 calc R
C27 C 0.3843(7) 0.3935(3) 0.3128(2) 0.0420(18) Uani 1 1 d .
C28 C 0.3700(7) 0.3796(3) 0.2642(2) 0.0422(19) Uani 1 1 d .
C29 C 0.5988(8) 0.4099(3) 0.2762(2) 0.0456(19) Uani 1 1 d .
C30 C 0.5305(7) 0.4131(3) 0.3201(2) 0.0385(18) Uani 1 1 d .
C31 C 0.6077(8) 0.4323(3) 0.3606(2) 0.047(2) Uani 1 1 d .
H31 H 0.5636 0.4327 0.3912 0.057 Uiso 1 1 calc R
C32 C 0.7507(8) 0.4511(3) 0.3559(3) 0.055(2) Uani 1 1 d .
H32 H 0.8039 0.4649 0.3830 0.066 Uiso 1 1 calc R
C33 C 0.8123(8) 0.4489(3) 0.3108(3) 0.054(2) Uani 1 1 d .
H33 H 0.9087 0.4620 0.3080 0.064 Uiso 1 1 calc R
C34 C 0.7446(7) 0.4294(3) 0.2707(3) 0.050(2) Uani 1 1 d .
H34 H 0.7906 0.4286 0.2404 0.060 Uiso 1 1 calc R
C35 C 0.0469(8) 0.3681(4) 0.0996(3) 0.059(2) Uani 1 1 d .
H35A H 0.1265 0.3769 0.0779 0.070 Uiso 1 1 calc R
H35B H -0.0168 0.4062 0.1001 0.070 Uiso 1 1 calc R
H35C H -0.0052 0.3294 0.0884 0.070 Uiso 1 1 calc R
C36 C 0.2313(8) 0.1245(4) 0.0704(2) 0.055(2) Uani 1 1 d .
H36A H 0.1427 0.1241 0.0888 0.066 Uiso 1 1 calc R
H36B H 0.2578 0.0794 0.0621 0.066 Uiso 1 1 calc R
H36C H 0.2180 0.1501 0.0411 0.066 Uiso 1 1 calc R
C37 C 0.5351(8) 0.0831(4) 0.0421(3) 0.056(2) Uani 1 1 d .
C38 C 0.4457(11) -0.0060(5) -0.0068(3) 0.095(3) Uani 1 1 d .
H38A H 0.3724 0.0241 -0.0186 0.114 Uiso 1 1 calc R
H38B H 0.4052 -0.0501 -0.0031 0.114 Uiso 1 1 calc R
H38C H 0.5242 -0.0076 -0.0298 0.114 Uiso 1 1 calc R
C39 C 0.7849(9) 0.2083(5) 0.0220(3) 0.073(3) Uani 1 1 d .
C40 C 0.8964(10) 0.1913(6) -0.0122(3) 0.093(3) Uani 1 1 d .
H40A H 0.9409 0.2316 -0.0242 0.112 Uiso 1 1 calc R
H40B H 0.8551 0.1669 -0.0390 0.112 Uiso 1 1 calc R
H40C H 0.9681 0.1641 0.0037 0.112 Uiso 1 1 calc R
C41 C 0.7224(8) 0.2638(4) 0.1402(3) 0.064(2) Uani 1 1 d .
H41A H 0.7726 0.2796 0.1113 0.077 Uiso 1 1 calc R
H41B H 0.6226 0.2785 0.1376 0.077 Uiso 1 1 calc R
C42 C 0.7867(9) 0.2971(4) 0.1828(3) 0.074(3) Uani 1 1 d .
H42A H 0.7186 0.2969 0.2093 0.089 Uiso 1 1 calc R
H42B H 0.8109 0.3425 0.1746 0.089 Uiso 1 1 calc R
H42C H 0.8728 0.2736 0.1925 0.089 Uiso 1 1 calc R
C43 C 0.2057(9) 0.4315(4) 0.2098(2) 0.050(2) Uani 1 1 d .
C44 C 0.2771(11) 0.5082(5) 0.1501(3) 0.087(3) Uani 1 1 d .
H44A H 0.1915 0.5031 0.1306 0.104 Uiso 1 1 calc R
H44B H 0.3579 0.5184 0.1294 0.104 Uiso 1 1 calc R
H44C H 0.2633 0.5440 0.1731 0.104 Uiso 1 1 calc R
C45 C -0.2301(8) 0.2641(4) 0.3633(3) 0.063(2) Uani 1 1 d .
H45A H -0.2401 0.2557 0.3981 0.075 Uiso 1 1 calc R
H45B H -0.2506 0.3111 0.3578 0.075 Uiso 1 1 calc R
C46 C -0.3404(9) 0.2233(4) 0.3369(3) 0.075(3) Uani 1 1 d .
H46A H -0.3348 0.2326 0.3025 0.090 Uiso 1 1 calc R
H46B H -0.4353 0.2344 0.3487 0.090 Uiso 1 1 calc R
H46C H -0.3221 0.1765 0.3424 0.090 Uiso 1 1 calc R
O1E O 0.328(2) 0.5269(11) 0.0324(7) 0.164(7) Uiso 0.50 1 d P
O2E O 0.4805(14) 0.6047(6) -0.0014(4) 0.089(4) Uiso 0.50 1 d PD
C1E C 0.399(2) 0.5130(9) -0.0388(6) 0.085(6) Uiso 0.50 1 d P
H1E1 H 0.4963 0.5077 -0.0505 0.103 Uiso 0.50 1 calc PR
H1E2 H 0.3404 0.5328 -0.0640 0.103 Uiso 0.50 1 calc PR
H1E3 H 0.3601 0.4699 -0.0302 0.103 Uiso 0.50 1 calc PR
C2E C 0.399(2) 0.5469(11) -0.0052(8) 0.101(6) Uiso 0.50 1 d P
C3E C 0.421(5) 0.661(3) 0.0281(18) 0.29(2) Uiso 0.50 1 d PD
H3E1 H 0.3614 0.6475 0.0555 0.353 Uiso 0.50 1 calc PR
H3E2 H 0.3767 0.6967 0.0092 0.353 Uiso 0.50 1 calc PR
C4E C 0.563(7) 0.671(3) 0.039(2) 0.36(3) Uiso 0.50 1 d PD
H4E1 H 0.6168 0.6779 0.0094 0.437 Uiso 0.50 1 calc PR
H4E2 H 0.6004 0.6322 0.0557 0.437 Uiso 0.50 1 calc PR
H4E3 H 0.5726 0.7096 0.0596 0.437 Uiso 0.50 1 calc PR
O3E O 0.6422(10) 0.4343(6) 0.1557(3) 0.065(3) Uani 0.50 1 d P
O4E O 0.724(2) 0.5025(6) 0.1036(4) 0.123(6) Uani 0.50 1 d PD
C5E C 0.590(2) 0.4174(7) 0.0763(5) 0.092(7) Uani 0.50 1 d P
H5E1 H 0.6642 0.3941 0.0588 0.110 Uiso 0.50 1 calc PR
H5E2 H 0.5490 0.4517 0.0558 0.110 Uiso 0.50 1 calc PR
H5E3 H 0.5150 0.3864 0.0856 0.110 Uiso 0.50 1 calc PR
C6E C 0.6512(14) 0.4482(7) 0.1201(6) 0.047(4) Uani 0.50 1 d P
C7E C 0.721(3) 0.5639(10) 0.1503(13) 0.168(14) Uani 0.50 1 d PD
H7E1 H 0.7190 0.6103 0.1396 0.202 Uiso 0.50 1 calc PR
H7E2 H 0.6561 0.5552 0.1775 0.202 Uiso 0.50 1 calc PR
C8E C 0.851(2) 0.5355(12) 0.1530(7) 0.119(8) Uani 0.50 1 d PD
H8E1 H 0.8419 0.4880 0.1478 0.143 Uiso 0.50 1 calc PR
H8E2 H 0.8920 0.5435 0.1846 0.143 Uiso 0.50 1 calc PR
H8E3 H 0.9130 0.5543 0.1284 0.143 Uiso 0.50 1 calc PR

loop_
_atom_site_aniso_label
_atom_site_aniso_U_11
_atom_site_aniso_U_22
_atom_site_aniso_U_33
_atom_site_aniso_U_23
_atom_site_aniso_U_13
_atom_site_aniso_U_12
O1 0.050(3) 0.053(3) 0.051(3) -0.003(2) -0.008(2) 0.011(2)
O2 0.048(3) 0.058(3) 0.049(3) 0.005(2) 0.009(2) 0.007(3)
O3 0.056(3) 0.080(4) 0.056(3) 0.009(3) 0.005(3) 0.007(3)
O4 0.075(4) 0.058(3) 0.069(3) -0.005(3) 0.004(3) -0.009(3)
O5 0.040(3) 0.081(3) 0.065(3) 0.027(3) -0.003(3) -0.001(3)
O6 0.055(4) 0.102(4) 0.126(5) 0.066(4) 0.004(3) -0.001(4)
O7 0.056(3) 0.045(3) 0.074(3) -0.008(3) -0.009(3) 0.018(3)
O8 0.055(3) 0.053(3) 0.080(3) 0.017(3) -0.014(3) 0.000(3)
N1 0.025(3) 0.050(3) 0.055(3) -0.004(3) -0.008(3) -0.003(3)
N2 0.044(4) 0.034(3) 0.066(4) -0.005(3) -0.004(3) 0.002(3)
N3 0.063(5) 0.049(4) 0.171(7) 0.025(5) 0.036(5) 0.018(4)
N4 0.136(8) 0.119(7) 0.159(8) 0.081(7) 0.048(7) 0.049(6)
N5 0.34(2) 0.143(9) 0.215(12) 0.097(10) 0.032(14) 0.076(12)
N6 0.047(4) 0.058(4) 0.074(4) 0.024(3) 0.012(3) 0.003(3)
N7 0.044(3) 0.043(3) 0.052(3) -0.013(3) -0.004(3) -0.003(3)
C1 0.028(4) 0.051(4) 0.049(4) 0.000(3) -0.009(3) 0.000(3)
C2 0.035(4) 0.046(4) 0.060(4) 0.005(4) -0.001(4) -0.002(4)
C3 0.027(4) 0.041(4) 0.058(4) 0.002(4) 0.005(3) 0.003(3)
C4 0.024(4) 0.054(4) 0.053(4) -0.004(4) -0.004(3) -0.002(3)
C5 0.017(3) 0.046(4) 0.058(4) -0.005(4) 0.002(3) -0.018(3)
C6 0.026(4) 0.037(4) 0.062(4) -0.006(4) 0.004(3) 0.003(3)
C7 0.030(4) 0.042(4) 0.051(4) -0.008(3) -0.005(3) -0.002(3)
C8 0.038(4) 0.042(4) 0.051(4) -0.001(3) 0.002(3) -0.003(3)
C9 0.055(5) 0.033(4) 0.049(4) 0.011(3) 0.007(4) 0.007(4)
C10 0.042(4) 0.040(4) 0.053(4) 0.001(3) 0.012(4) 0.006(3)
C11 0.023(4) 0.047(4) 0.073(5) 0.009(4) 0.004(4) -0.007(3)
C12 0.038(4) 0.033(4) 0.073(5) -0.010(4) 0.000(4) -0.004(3)
C13 0.047(5) 0.051(4) 0.059(4) -0.001(4) 0.005(4) 0.002(4)
C14 0.051(5) 0.035(4) 0.081(5) -0.002(4) 0.000(4) -0.003(4)
C15 0.040(5) 0.065(5) 0.081(5) 0.011(5) -0.012(4) 0.001(4)
C16 0.028(4) 0.079(6) 0.081(5) -0.001(5) -0.005(4) -0.001(4)
C17 0.040(5) 0.084(6) 0.074(5) -0.008(5) 0.003(4) -0.009(4)
C18 0.049(4) 0.031(4) 0.050(4) -0.006(3) 0.006(4) 0.001(3)
C19 0.034(4) 0.047(4) 0.051(4) -0.014(4) -0.003(3) 0.008(3)
C20 0.050(5) 0.050(5) 0.063(5) -0.003(4) 0.005(4) -0.005(4)
C21 0.036(4) 0.048(5) 0.118(7) -0.002(5) 0.026(4) -0.001(4)
C22 0.044(4) 0.039(4) 0.074(5) 0.012(4) 0.012(4) 0.000(4)
C23 0.045(5) 0.067(5) 0.052(4) 0.005(4) 0.007(4) 0.009(4)
C24 0.056(5) 0.045(4) 0.098(6) 0.014(5) 0.018(5) -0.001(4)
C25 0.051(5) 0.070(5) 0.062(5) 0.007(4) -0.004(4) 0.003(4)
C26 0.056(5) 0.035(4) 0.062(4) -0.001(4) 0.002(4) -0.007(4)
C27 0.039(4) 0.034(4) 0.053(4) 0.012(3) 0.005(4) 0.012(3)
C28 0.032(4) 0.033(4) 0.061(4) -0.009(3) 0.000(4) 0.000(3)
C29 0.047(4) 0.030(4) 0.059(4) -0.001(3) -0.005(4) 0.011(3)
C30 0.033(4) 0.032(4) 0.050(4) -0.004(3) 0.000(3) 0.014(3)
C31 0.043(4) 0.049(4) 0.050(4) 0.000(4) -0.014(4) 0.003(4)
C32 0.047(5) 0.050(4) 0.068(5) -0.014(4) -0.019(4) 0.014(4)
C33 0.035(4) 0.028(4) 0.097(6) -0.010(4) -0.014(4) 0.015(3)
C34 0.027(4) 0.046(4) 0.077(5) -0.009(4) 0.002(4) 0.007(3)
C35 0.053(5) 0.051(5) 0.072(5) 0.005(4) -0.016(4) 0.007(4)
C36 0.046(5) 0.066(5) 0.054(4) -0.001(4) -0.009(4) -0.003(4)
C37 0.056(5) 0.048(5) 0.063(5) 0.010(4) 0.023(4) 0.008(4)
C38 0.136(9) 0.090(7) 0.058(5) -0.045(5) -0.025(5) 0.022(6)
C39 0.039(5) 0.102(7) 0.076(5) 0.024(6) 0.007(4) -0.014(5)
C40 0.057(6) 0.151(9) 0.072(5) 0.038(6) 0.014(5) -0.012(6)
C41 0.041(4) 0.048(5) 0.103(6) 0.006(5) 0.010(4) -0.011(4)
C42 0.056(5) 0.060(5) 0.108(6) -0.010(5) 0.032(5) -0.019(4)
C43 0.052(5) 0.049(5) 0.050(4) 0.003(4) -0.010(4) -0.006(4)
C44 0.085(7) 0.085(7) 0.090(6) 0.017(6) -0.015(6) 0.002(6)
C45 0.040(4) 0.062(5) 0.086(5) 0.002(5) 0.026(4) -0.002(4)
C46 0.053(5) 0.072(6) 0.099(6) 0.001(5) 0.025(5) -0.017(5)
O3E 0.036(6) 0.128(9) 0.031(5) 0.025(6) -0.002(5) -0.026(6)
O4E 0.229(16) 0.087(9) 0.054(6) -0.004(6) 0.025(8) -0.090(10)
C5E 0.190(19) 0.026(8) 0.060(9) 0.014(7) -0.076(11) -0.008(11)
C6E 0.026(8) 0.056(9) 0.060(9) -0.007(8) -0.008(8) -0.011(7)
C7E 0.107(19) 0.043(12) 0.35(4) -0.014(19) 0.05(3) -0.009(13)
C8E 0.087(16) 0.145(18) 0.126(14) 0.092(14) 0.021(13) 0.013(14)

loop_
_atom_type_symbol
_atom_type_description
_atom_type_scat_dispersion_real
_atom_type_scat_dispersion_imag
_atom_type_scat_source
C C 0.0033 0.0016 'International Tables Vol C Tables 4.2.6.8 and 6.1.1.4'
H H 0.0000 0.0000 'International Tables Vol C Tables 4.2.6.8 and 6.1.1.4'
N N 0.0061 0.0033 'International Tables Vol C Tables 4.2.6.8 and 6.1.1.4'
O O 0.0106 0.0060 'International Tables Vol C Tables 4.2.6.8 and 6.1.1.4'

loop_
_geom_angle_atom_site_label_1
_geom_angle_atom_site_label_2
_geom_angle_atom_site_label_3
_geom_angle
C3 O1 C35 117.9(5)
C37 O4 C38 115.6(6)
C39 O5 C10 116.7(6)
C43 O8 C44 114.5(6)
C5 N1 C36 118.8(5)
C5 N1 C8 110.0(5)
C36 N1 C8 120.0(5)
C12 N2 C15 113.6(5)
C12 N2 C14 106.4(5)
C15 N2 C14 111.8(5)
N4 N3 C22 110.9(8)
N5 N4 N3 175.0(13)
C25 N6 C24 116.7(6)
C25 N6 C23 112.3(6)
C24 N6 C23 114.2(6)
C28 N7 C29 110.5(6)
C6 C1 C2 122.7(6)
C1 C2 C3 115.4(6)
C1 C2 C18 123.0(6)
C3 C2 C18 121.0(6)
C4 C3 O1 120.8(6)
C4 C3 C2 124.1(6)
O1 C3 C2 115.1(6)
C3 C4 C5 116.9(6)
C6 C5 N1 111.7(6)
C6 C5 C4 121.6(6)
N1 C5 C4 126.7(6)
C5 C6 C1 119.2(6)
C5 C6 C7 109.9(6)
C1 C6 C7 131.0(6)
C6 C7 C13 113.2(5)
C6 C7 C12 114.8(5)
C13 C7 C12 101.9(5)
C6 C7 C8 102.0(5)
C13 C7 C8 112.9(5)
C12 C7 C8 112.5(5)
N1 C8 C7 106.4(5)
N1 C8 C9 112.2(5)
C7 C8 C9 114.2(5)
O2 C9 C37 106.5(5)
O2 C9 C10 114.0(6)
C37 C9 C10 110.1(5)
O2 C9 C8 111.9(5)
C37 C9 C8 108.7(6)
C10 C9 C8 105.6(5)
O5 C10 C11 108.6(5)
O5 C10 C9 107.8(5)
C11 C10 C9 115.1(5)
C17 C11 C12 107.5(6)
C17 C11 C10 113.8(6)
C12 C11 C10 111.6(5)
C17 C11 C41 105.8(6)
C12 C11 C41 111.0(6)
C10 C11 C41 107.1(6)
N2 C12 C11 114.4(6)
N2 C12 C7 101.2(5)
C11 C12 C7 117.1(6)
C7 C13 C14 106.2(6)
N2 C14 C13 102.9(5)
N2 C15 C16 108.5(6)
C17 C16 C15 123.3(7)
C16 C17 C11 126.0(7)
C28 C18 C2 113.8(6)
C28 C18 C19 113.5(5)
C2 C18 C19 108.6(5)
C28 C18 C43 103.3(5)
C2 C18 C43 112.5(5)
C19 C18 C43 104.9(6)
C20 C19 C18 119.3(6)
C19 C20 C24 115.7(6)
C19 C20 C21 110.3(6)
C24 C20 C21 110.9(6)
C20 C21 C22 113.6(6)
C23 C22 N3 111.6(6)
C23 C22 C45 111.7(6)
N3 C22 C45 108.8(6)
C23 C22 C21 109.7(6)
N3 C22 C21 103.3(6)
C45 C22 C21 111.4(6)
C22 C23 N6 112.7(6)
N6 C24 C20 116.3(6)
N6 C25 C26 117.9(6)
C27 C26 C25 115.6(6)
C28 C27 C30 106.6(6)
C28 C27 C26 133.4(6)
C30 C27 C26 120.0(6)
C27 C28 N7 107.4(6)
C27 C28 C18 134.1(6)
N7 C28 C18 118.2(6)
N7 C29 C34 130.4(7)
N7 C29 C30 107.8(6)
C34 C29 C30 121.7(7)
C29 C30 C31 119.2(6)
C29 C30 C27 107.6(6)
C31 C30 C27 133.2(6)
C32 C31 C30 119.8(7)
C33 C32 C31 118.5(7)
C32 C33 C34 124.4(7)
C33 C34 C29 116.4(7)
O3 C37 O4 124.0(7)
O3 C37 C9 125.6(7)
O4 C37 C9 110.4(6)
O6 C39 O5 124.5(8)
O6 C39 C40 126.5(8)
O5 C39 C40 108.9(8)
C42 C41 C11 117.4(7)
O7 C43 O8 124.2(7)
O7 C43 C18 127.5(7)
O8 C43 C18 108.3(6)
C46 C45 C22 115.0(7)
C2E O2E C3E 118(2)
C1E C2E O1E 118(2)
C1E C2E O2E 124(2)
O1E C2E O2E 118(2)
O2E C3E C4E 83(4)
C6E O4E C7E 107.6(13)
O3E C6E O4E 125.3(14)
O3E C6E C5E 129.9(15)
O4E C6E C5E 104.8(13)
C8E C7E O4E 74.2(17)

loop_
_geom_bond_atom_site_label_1
_geom_bond_atom_site_label_2
_geom_bond_distance
O1 C3 1.382(8)
O1 C35 1.411(8)
O2 C9 1.419(8)
O3 C37 1.173(8)
O4 C37 1.380(9)
O4 C38 1.482(9)
O5 C39 1.368(10)
O5 C10 1.477(8)
O6 C39 1.208(11)
O7 C43 1.180(9)
O8 C43 1.369(9)
O8 C44 1.464(10)
N1 C5 1.385(8)
N1 C36 1.484(9)
N1 C8 1.443(8)
N2 C12 1.464(9)
N2 C15 1.489(9)
N2 C14 1.490(9)
N3 N4 1.231(12)
N3 C22 1.529(10)
N4 N5 1.200(16)
N6 C25 1.469(10)
N6 C24 1.492(10)
N6 C23 1.444(9)
N7 C28 1.394(9)
N7 C29 1.366(9)
C1 C6 1.390(9)
C1 C2 1.398(9)
C2 C3 1.409(9)
C2 C18 1.526(9)
C3 C4 1.395(9)
C4 C5 1.398(9)
C5 C6 1.382(9)
C6 C7 1.508(9)
C7 C13 1.549(9)
C7 C12 1.561(10)
C7 C8 1.566(9)
C8 C9 1.559(9)
C9 C37 1.513(10)
C9 C10 1.504(9)
C10 C11 1.536(10)
C11 C17 1.537(10)
C11 C12 1.506(10)
C11 C41 1.561(10)
C13 C14 1.566(10)
C15 C16 1.487(11)
C16 C17 1.312(11)
C18 C28 1.507(10)
C18 C19 1.565(10)
C18 C43 1.569(10)
C19 C20 1.513(10)
C20 C24 1.502(11)
C20 C21 1.552(10)
C21 C22 1.561(11)
C22 C23 1.525(10)
C22 C45 1.544(10)
C25 C26 1.513(10)
C26 C27 1.503(10)
C27 C28 1.393(9)
C27 C30 1.450(10)
C29 C34 1.438(10)
C29 C30 1.388(9)
C30 C31 1.401(9)
C31 C32 1.408(10)
C32 C33 1.388(10)
C33 C34 1.351(10)
C39 C40 1.462(12)
C41 C42 1.499(11)
C45 C46 1.523(11)
O1E C2E 1.31(3)
O2E C2E 1.41(2)
O2E C3E 1.52(5)
C1E C2E 1.17(2)
C3E C4E 1.39(6)
O3E C6E 1.037(16)
O4E C6E 1.383(19)
O4E C7E 1.81(3)
C5E C6E 1.49(2)
C7E C8E 1.36(3)

loop_
_geom_torsion_atom_site_label_1
_geom_torsion_atom_site_label_2
_geom_torsion_atom_site_label_3
_geom_torsion_atom_site_label_4
_geom_torsion
C22 N3 N4 N5 -163(18)
C6 C1 C2 C3 -0.3(10)
C6 C1 C2 C18 170.8(6)
C35 O1 C3 C4 -20.9(9)
C35 O1 C3 C2 160.7(6)
C1 C2 C3 C4 -2.3(10)
C18 C2 C3 C4 -173.5(6)
C1 C2 C3 O1 176.1(6)
C18 C2 C3 O1 4.8(9)
O1 C3 C4 C5 -176.2(6)
C2 C3 C4 C5 2.0(10)
C36 N1 C5 C6 145.4(6)
C8 N1 C5 C6 1.7(7)
C36 N1 C5 C4 -34.2(9)
C8 N1 C5 C4 -177.9(6)
C3 C4 C5 C6 0.8(9)
C3 C4 C5 N1 -179.6(6)
N1 C5 C6 C1 177.1(6)
C4 C5 C6 C1 -3.2(9)
N1 C5 C6 C7 -3.2(7)
C4 C5 C6 C7 176.4(6)
C2 C1 C6 C5 3.0(10)
C2 C1 C6 C7 -176.6(7)
C5 C6 C7 C13 -118.4(6)
C1 C6 C7 C13 61.2(9)
C5 C6 C7 C12 125.2(6)
C1 C6 C7 C12 -55.2(10)
C5 C6 C7 C8 3.3(7)
C1 C6 C7 C8 -177.2(7)
C5 N1 C8 C7 0.5(7)
C36 N1 C8 C7 -142.8(6)
C5 N1 C8 C9 -125.1(6)
C36 N1 C8 C9 91.6(7)
C6 C7 C8 N1 -2.2(6)
C13 C7 C8 N1 119.6(6)
C12 C7 C8 N1 -125.7(6)
C6 C7 C8 C9 122.1(6)
C13 C7 C8 C9 -116.1(6)
C12 C7 C8 C9 -1.4(8)
N1 C8 C9 O2 -164.1(5)
C7 C8 C9 O2 74.7(7)
N1 C8 C9 C37 -46.8(7)
C7 C8 C9 C37 -167.9(6)
N1 C8 C9 C10 71.3(7)
C7 C8 C9 C10 -49.8(7)
C39 O5 C10 C11 -106.3(7)
C39 O5 C10 C9 128.4(6)
O2 C9 C10 O5 65.4(7)
C37 C9 C10 O5 -54.2(7)
C8 C9 C10 O5 -171.4(5)
O2 C9 C10 C11 -56.0(8)
C37 C9 C10 C11 -175.6(6)
C8 C9 C10 C11 67.3(7)
O5 C10 C11 C17 -26.4(8)
C9 C10 C11 C17 94.5(7)
O5 C10 C11 C12 -148.3(6)
C9 C10 C11 C12 -27.4(8)
O5 C10 C11 C41 90.1(6)
C9 C10 C11 C41 -149.0(6)
C15 N2 C12 C11 62.4(8)
C14 N2 C12 C11 -174.1(6)
C15 N2 C12 C7 -170.7(6)
C14 N2 C12 C7 -47.2(6)
C17 C11 C12 N2 -36.9(8)
C10 C11 C12 N2 88.6(7)
C41 C11 C12 N2 -152.1(6)
C17 C11 C12 C7 -155.1(6)
C10 C11 C12 C7 -29.7(8)
C41 C11 C12 C7 89.6(7)
C6 C7 C12 N2 162.7(5)
C13 C7 C12 N2 39.9(6)
C8 C7 C12 N2 -81.3(6)
C6 C7 C12 C11 -72.2(8)
C13 C7 C12 C11 165.1(6)
C8 C7 C12 C11 43.8(8)
C6 C7 C13 C14 -143.4(6)
C12 C7 C13 C14 -19.6(7)
C8 C7 C13 C14 101.3(6)
C12 N2 C14 C13 34.2(7)
C15 N2 C14 C13 158.7(6)
C7 C13 C14 N2 -7.3(7)
C12 N2 C15 C16 -48.9(8)
C14 N2 C15 C16 -169.4(6)
N2 C15 C16 C17 17.5(11)
C15 C16 C17 C11 3.5(13)
C12 C11 C17 C16 5.6(11)
C10 C11 C17 C16 -118.5(9)
C41 C11 C17 C16 124.2(9)
C1 C2 C18 C28 33.1(9)
C3 C2 C18 C28 -156.3(6)
C1 C2 C18 C19 -94.3(8)
C3 C2 C18 C19 76.3(7)
C1 C2 C18 C43 150.1(7)
C3 C2 C18 C43 -39.3(9)
C28 C18 C19 C20 -80.6(7)
C2 C18 C19 C20 46.9(8)
C43 C18 C19 C20 167.4(6)
C18 C19 C20 C24 67.2(8)
C18 C19 C20 C21 -165.9(6)
C19 C20 C21 C22 -107.3(7)
C24 C20 C21 C22 22.2(9)
N4 N3 C22 C23 50.6(10)
N4 N3 C22 C45 -73.1(10)
N4 N3 C22 C21 168.4(8)
C20 C21 C22 C23 31.7(8)
C20 C21 C22 N3 -87.5(7)
C20 C21 C22 C45 155.9(6)
N3 C22 C23 N6 50.9(8)
C45 C22 C23 N6 173.0(6)
C21 C22 C23 N6 -62.9(8)
C25 N6 C23 C22 169.8(6)
C24 N6 C23 C22 34.1(8)
C25 N6 C24 C20 -108.8(7)
C23 N6 C24 C20 24.9(9)
C19 C20 C24 N6 73.0(8)
C21 C20 C24 N6 -53.6(8)
C24 N6 C25 C26 61.2(9)
C23 N6 C25 C26 -73.3(8)
N6 C25 C26 C27 -86.0(8)
C25 C26 C27 C28 93.5(9)
C25 C26 C27 C30 -90.0(8)
C30 C27 C28 N7 0.3(7)
C26 C27 C28 N7 177.1(6)
C30 C27 C28 C18 -173.1(7)
C26 C27 C28 C18 3.7(13)
C29 N7 C28 C27 0.1(7)
C29 N7 C28 C18 174.7(5)
C2 C18 C28 C27 -141.6(7)
C19 C18 C28 C27 -16.8(10)
C43 C18 C28 C27 96.2(9)
C2 C18 C28 N7 45.6(8)
C19 C18 C28 N7 170.4(5)
C43 C18 C28 N7 -76.6(7)
C28 N7 C29 C34 -176.4(7)
C28 N7 C29 C30 -0.4(7)
N7 C29 C30 C31 179.9(6)
C34 C29 C30 C31 -3.6(9)
N7 C29 C30 C27 0.6(7)
C34 C29 C30 C27 177.0(6)
C28 C27 C30 C29 -0.5(7)
C26 C27 C30 C29 -177.8(6)
C28 C27 C30 C31 -179.7(7)
C26 C27 C30 C31 3.0(11)
C29 C30 C31 C32 3.1(9)
C27 C30 C31 C32 -177.8(7)
C30 C31 C32 C33 -1.0(10)
C31 C32 C33 C34 -0.5(11)
C32 C33 C34 C29 0.0(10)
N7 C29 C34 C33 177.6(7)
C30 C29 C34 C33 2.1(10)
C38 O4 C37 O3 -0.1(11)
C38 O4 C37 C9 177.8(7)
O2 C9 C37 O3 -142.5(7)
C10 C9 C37 O3 -18.5(10)
C8 C9 C37 O3 96.7(8)
O2 C9 C37 O4 39.6(7)
C10 C9 C37 O4 163.6(6)
C8 C9 C37 O4 -81.2(7)
C10 O5 C39 O6 5.3(11)
C10 O5 C39 C40 -174.7(6)
C17 C11 C41 C42 -55.1(9)
C12 C11 C41 C42 61.3(8)
C10 C11 C41 C42 -176.8(6)
C44 O8 C43 O7 -2.9(10)
C44 O8 C43 C18 177.1(6)
C28 C18 C43 O7 -105.4(8)
C2 C18 C43 O7 131.5(8)
C19 C18 C43 O7 13.7(9)
C28 C18 C43 O8 74.6(6)
C2 C18 C43 O8 -48.5(8)
C19 C18 C43 O8 -166.3(5)
C23 C22 C45 C46 175.5(7)
N3 C22 C45 C46 -60.8(9)
C21 C22 C45 C46 52.4(9)
C3E O2E C2E C1E 148(3)
C3E O2E C2E O1E -38(4)
C2E O2E C3E C4E 146(4)
C7E O4E C6E O3E -29(2)
C7E O4E C6E C5E 150.0(15)
C6E O4E C7E C8E 100.9(17)
